data_4036195
loop_
_publ_author_name
'Sharma, Poonam'
'Rohilla, Sandeep'
'Jain, Nidhi'

_publ_section_title
;
 Copper acetate-DMSO promoted methylthiolation of arenes and heteroarenes.
;
_journal_issue 8
_journal_name_full 'The Journal of organic chemistry'
_journal_page_first 4116
_journal_page_last 4122
_journal_paper_doi 10.1021/acs.joc.5b00443
_journal_volume 80
_journal_year 2015
_chemical_formula_moiety 'C13 H11 N3 S'
_chemical_formula_sum 'C13 H11 N3 S'
_chemical_formula_weight 241.31
_space_group_IT_number 15
_space_group_name_Hall '-C 2yc'
_space_group_name_H-M_alt 'C 1 2/c 1'
_symmetry_cell_setting monoclinic
_symmetry_space_group_name_H-M 'C 1 2/c 1'
_atom_sites_solution_hydrogens geom
_atom_sites_solution_primary direct
_atom_sites_solution_secondary difmap
_audit_creation_method SHELXL-97
_cell_angle_alpha 90.00
_cell_angle_beta 105.807(6)
_cell_angle_gamma 90.00
_cell_formula_units_Z 8
_cell_length_a 30.816(12)
_cell_length_b 5.424(2)
_cell_length_c 14.333(5)
_cell_measurement_reflns_used 3100
_cell_measurement_temperature 273(2)
_cell_measurement_theta_max 24.20
_cell_measurement_theta_min 2.75
_cell_volume 2305.1(15)
_computing_cell_refinement 'Bruker SMART'
_computing_data_collection 'Bruker SMART'
_computing_data_reduction 'Bruker SAINT'
_computing_molecular_graphics 'Bruker SHELXTL'
_computing_publication_material 'Bruker SHELXTL'
_computing_structure_refinement 'SHELXL-97 (Sheldrick, 1997)'
_computing_structure_solution 'SHELXS-97 (Sheldrick, 1990)'
_diffrn_ambient_temperature 273(2)
_diffrn_measured_fraction_theta_full 0.998
_diffrn_measured_fraction_theta_max 0.998
_diffrn_measurement_device_type 'CCD area detector'
_diffrn_measurement_method 'phi and omega scans'
_diffrn_radiation_monochromator graphite
_diffrn_radiation_source 'fine-focus sealed tube'
_diffrn_radiation_type MoK\a
_diffrn_radiation_wavelength 0.71073
_diffrn_reflns_av_R_equivalents 0.0345
_diffrn_reflns_av_sigmaI/netI 0.0293
_diffrn_reflns_limit_h_max 36
_diffrn_reflns_limit_h_min -36
_diffrn_reflns_limit_k_max 6
_diffrn_reflns_limit_k_min -6
_diffrn_reflns_limit_l_max 17
_diffrn_reflns_limit_l_min -17
_diffrn_reflns_number 10472
_diffrn_reflns_theta_full 24.99
_diffrn_reflns_theta_max 24.99
_diffrn_reflns_theta_min 2.95
_exptl_absorpt_coefficient_mu 0.259
_exptl_absorpt_correction_type none
_exptl_crystal_colour yellow
_exptl_crystal_density_diffrn 1.391
_exptl_crystal_density_method 'not measured'
_exptl_crystal_description rod
_exptl_crystal_F_000 1008.0
_exptl_crystal_size_max 0.26
_exptl_crystal_size_mid 0.17
_exptl_crystal_size_min 0.16
_refine_diff_density_max 0.242
_refine_diff_density_min -0.191
_refine_diff_density_rms 0.043
_refine_ls_extinction_method none
_refine_ls_goodness_of_fit_ref 1.149
_refine_ls_hydrogen_treatment mixed
_refine_ls_matrix_type full
_refine_ls_number_parameters 155
_refine_ls_number_reflns 2040
_refine_ls_number_restraints 0
_refine_ls_restrained_S_all 1.149
_refine_ls_R_factor_all 0.0579
_refine_ls_R_factor_gt 0.0518
_refine_ls_shift/su_max 0.001
_refine_ls_shift/su_mean 0.000
_refine_ls_structure_factor_coef Fsqd
_refine_ls_weighting_details 'calc w=1/[\s^2^(Fo^2^)+(0.0483P)^2^+2.3117P] where P=(Fo^2^+2Fc^2^)/3'
_refine_ls_weighting_scheme calc
_refine_ls_wR_factor_gt 0.1163
_refine_ls_wR_factor_ref 0.1198
_reflns_number_gt 1863
_reflns_number_total 2040
_reflns_threshold_expression >2sigma(I)
_cod_data_source_file jo5b00443_si_003.cif
_cod_data_source_block sn21m
_cod_depositor_comments
;
The following automatic conversions were performed:

data item '_symmetry_cell_setting' value 'Monoclinic' was changed to
'monoclinic' in accordance with the
/home/saulius/struct/COD-crude-data/automatic-downloads/DataCite-retrospective/ACS/depositions/lib/dictionaries/cif_core.dic
dictionary named 'cif_core.dic' version 2.4.2 last updated on
2011-04-26.

Automatic conversion script
Id: cif_fix_values 6909 2019-04-08 15:41:33Z antanas 
;
_cod_original_sg_symbol_H-M C2/c
_cod_database_code 4036195

loop_
_symmetry_equiv_pos_as_xyz
'x, y, z'
'-x, y, -z+1/2'
'x+1/2, y+1/2, z'
'-x+1/2, y+1/2, -z+1/2'
'-x, -y, -z'
'x, -y, z-1/2'
'-x+1/2, -y+1/2, -z'
'x+1/2, -y+1/2, z-1/2'

loop_
_atom_site_label
_atom_site_type_symbol
_atom_site_fract_x
_atom_site_fract_y
_atom_site_fract_z
_atom_site_U_iso_or_equiv
_atom_site_adp_type
_atom_site_occupancy
_atom_site_symmetry_multiplicity
_atom_site_calc_flag
_atom_site_refinement_flags
N3 N 0.12934(6) 0.2129(3) 0.08382(13) 0.0383(5) Uani 1 1 d .
N4 N 0.15056(7) 0.5453(4) 0.00506(15) 0.0477(5) Uani 1 1 d .
N5 N 0.07323(7) 0.4418(4) -0.02190(14) 0.0479(5) Uani 1 1 d .
C7 C 0.09994(8) 0.0676(4) 0.12108(16) 0.0384(5) Uani 1 1 d .
C3 C 0.11710(8) 0.4105(4) 0.01940(16) 0.0381(5) Uani 1 1 d .
C4 C 0.13827(10) 0.7341(5) -0.05645(19) 0.0520(7) Uani 1 1 d .
H4 H 0.1606 0.8326 -0.0694 0.062 Uiso 1 1 calc R
C8 C 0.05968(10) -0.2847(5) 0.20841(19) 0.0537(7) Uani 1 1 d .
H8 H 0.0455 -0.4040 0.2364 0.064 Uiso 1 1 calc R
C13 C 0.17347(8) 0.1266(4) 0.12524(17) 0.0417(6) Uani 1 1 d .
C9 C 0.12654(8) -0.1040(4) 0.18495(16) 0.0425(6) Uani 1 1 d .
C10 C 0.05329(8) 0.0680(5) 0.10262(18) 0.0477(6) Uani 1 1 d .
H10 H 0.0356 0.1845 0.0617 0.057 Uiso 1 1 calc R
C5 C 0.06286(9) 0.6355(5) -0.08091(19) 0.0532(7) Uani 1 1 d .
H5 H 0.0326 0.6683 -0.1100 0.064 Uiso 1 1 calc R
C6 C 0.09433(10) 0.7882(5) -0.10096(19) 0.0548(7) Uani 1 1 d .
H6 H 0.0862 0.9219 -0.1427 0.066 Uiso 1 1 calc R
C14 C 0.17227(8) -0.0588(5) 0.18714(17) 0.0484(6) Uani 1 1 d .
H14 H 0.1972 -0.1430 0.2249 0.058 Uiso 1 1 calc R
C11 C 0.10591(9) -0.2830(5) 0.22828(19) 0.0523(7) Uani 1 1 d .
H11 H 0.1232 -0.3994 0.2699 0.063 Uiso 1 1 calc R
C12 C 0.03409(9) -0.1109(5) 0.14729(19) 0.0537(7) Uani 1 1 d .
H12 H 0.0029 -0.1143 0.1358 0.064 Uiso 1 1 calc R
S1 S 0.22006(2) 0.22715(12) 0.08714(5) 0.0491(2) Uani 1 1 d .
C15 C 0.25769(9) -0.0262(6) 0.1320(2) 0.0640(8) Uani 1 1 d .
H15A H 0.2644 -0.0327 0.2014 0.096 Uiso 1 1 calc R
H15B H 0.2851 -0.0034 0.1136 0.096 Uiso 1 1 calc R
H15C H 0.2436 -0.1777 0.1049 0.096 Uiso 1 1 calc R

loop_
_atom_site_aniso_label
_atom_site_aniso_U_11
_atom_site_aniso_U_22
_atom_site_aniso_U_33
_atom_site_aniso_U_23
_atom_site_aniso_U_13
_atom_site_aniso_U_12
N3 0.0389(11) 0.0375(10) 0.0391(10) 0.0026(8) 0.0117(8) 0.0001(8)
N4 0.0486(12) 0.0433(12) 0.0535(12) 0.0035(10) 0.0180(10) -0.0004(10)
N5 0.0453(12) 0.0486(12) 0.0492(12) 0.0047(10) 0.0121(10) 0.0057(10)
C7 0.0432(13) 0.0372(12) 0.0365(12) -0.0038(10) 0.0138(10) -0.0029(10)
C3 0.0451(14) 0.0363(12) 0.0345(12) -0.0044(9) 0.0134(10) 0.0023(10)
C4 0.0669(18) 0.0403(14) 0.0549(15) 0.0020(12) 0.0270(14) -0.0014(12)
C8 0.0631(18) 0.0521(16) 0.0529(15) 0.0020(13) 0.0277(13) -0.0111(13)
C13 0.0393(13) 0.0422(13) 0.0426(13) -0.0016(11) 0.0097(10) 0.0002(10)
C9 0.0486(14) 0.0416(13) 0.0397(12) -0.0005(10) 0.0159(11) -0.0010(11)
C10 0.0448(14) 0.0508(15) 0.0502(14) 0.0041(12) 0.0173(11) 0.0009(11)
C5 0.0526(16) 0.0527(16) 0.0519(15) 0.0042(13) 0.0103(12) 0.0143(13)
C6 0.0745(19) 0.0408(14) 0.0512(15) 0.0061(12) 0.0208(14) 0.0085(13)
C14 0.0451(14) 0.0513(15) 0.0460(14) 0.0099(12) 0.0076(11) 0.0071(12)
C11 0.0622(18) 0.0498(15) 0.0473(14) 0.0084(12) 0.0193(13) 0.0017(13)
C12 0.0481(15) 0.0607(17) 0.0558(16) -0.0004(13) 0.0203(13) -0.0048(13)
S1 0.0394(4) 0.0515(4) 0.0570(4) 0.0045(3) 0.0140(3) -0.0020(3)
C15 0.0459(16) 0.0690(19) 0.0783(19) 0.0083(16) 0.0189(14) 0.0071(14)

loop_
_atom_type_symbol
_atom_type_description
_atom_type_scat_dispersion_real
_atom_type_scat_dispersion_imag
_atom_type_scat_source
C C 0.0033 0.0016 'International Tables Vol C Tables 4.2.6.8 and 6.1.1.4'
H H 0.0000 0.0000 'International Tables Vol C Tables 4.2.6.8 and 6.1.1.4'
N N 0.0061 0.0033 'International Tables Vol C Tables 4.2.6.8 and 6.1.1.4'
S S 0.1246 0.1234 'International Tables Vol C Tables 4.2.6.8 and 6.1.1.4'

loop_
_geom_angle_atom_site_label_1
_geom_angle_atom_site_label_2
_geom_angle_atom_site_label_3
_geom_angle
C3 N3 C13 126.14(19)
C3 N3 C7 126.36(19)
C13 N3 C7 107.49(19)
C3 N4 C4 115.6(2)
C3 N5 C5 115.0(2)
C10 C7 C9 121.1(2)
C10 C7 N3 131.7(2)
C9 C7 N3 107.2(2)
N4 C3 N5 126.9(2)
N4 C3 N3 116.4(2)
N5 C3 N3 116.8(2)
N4 C4 C6 122.7(3)
C11 C8 C12 120.5(2)
C14 C13 N3 109.2(2)
C14 C13 S1 127.42(19)
N3 C13 S1 122.90(18)
C11 C9 C7 119.7(2)
C11 C9 C14 132.8(2)
C7 C9 C14 107.4(2)
C12 C10 C7 117.5(2)
N5 C5 C6 123.5(3)
C4 C6 C5 116.3(2)
C13 C14 C9 108.6(2)
C8 C11 C9 119.0(2)
C8 C12 C10 122.1(2)
C13 S1 C15 98.82(13)

loop_
_geom_bond_atom_site_label_1
_geom_bond_atom_site_label_2
_geom_bond_distance
N3 C3 1.398(3)
N3 C13 1.408(3)
N3 C7 1.411(3)
N4 C3 1.325(3)
N4 C4 1.337(3)
N5 C3 1.331(3)
N5 C5 1.332(3)
C7 C10 1.389(3)
C7 C9 1.403(3)
C4 C6 1.362(4)
C8 C11 1.375(4)
C8 C12 1.379(4)
C13 C14 1.348(3)
C13 S1 1.756(2)
C9 C11 1.396(3)
C9 C14 1.422(3)
C10 C12 1.382(4)
C5 C6 1.364(4)
S1 C15 1.800(3)
